data_2220502
loop_
_publ_author_name
'Rodr\'iguez-Cuamatzi, Patricia'
'Tlahuext, Hugo'
'H\"opfl, Herbert'

_publ_section_title
;
 2,4-Difluorophenylboronic acid
;
_journal_coeditor_code HB2865
_journal_issue 1
_journal_name_full 'Acta Crystallographica Section E'
_journal_page_first o44
_journal_page_last o45
_journal_paper_doi 10.1107/S1600536808040646
_journal_volume 65
_journal_year 2009
_chemical_formula_iupac 'C6 H5 B F2 O2'
_chemical_formula_moiety 'C6 H5 B F2 O2'
_chemical_formula_sum 'C6 H5 B F2 O2'
_chemical_formula_weight 157.91
_chemical_melting_point_gt 521
_chemical_melting_point_lt 522
_chemical_name_systematic
;
2,4-Difluorophenylboronic acid
;
_space_group_IT_number 14
_symmetry_cell_setting monoclinic
_symmetry_space_group_name_Hall '-P 2yn'
_symmetry_space_group_name_H-M 'P 1 21/n 1'
_atom_sites_solution_hydrogens geom
_atom_sites_solution_primary direct
_atom_sites_solution_secondary difmap
_audit_creation_method SHELXL-97
_cell_angle_alpha 90.00
_cell_angle_beta 95.450(5)
_cell_angle_gamma 90.00
_cell_formula_units_Z 4
_cell_length_a 3.7617(11)
_cell_length_b 12.347(4)
_cell_length_c 14.620(4)
_cell_measurement_reflns_used 1052
_cell_measurement_temperature 293(2)
_cell_measurement_theta_max 26.17
_cell_measurement_theta_min 2.30
_cell_volume 676.0(3)
_computing_cell_refinement 'SAINT-Plus-NT (Bruker, 2001)'
_computing_data_collection 'SMART (Bruker, 2000)'
_computing_data_reduction 'SAINT-Plus-NT (Bruker, 2001)'
_computing_molecular_graphics 'CAMERON (Watkin <i>et al.</i>,  1996)'
_computing_publication_material
;
PLATON (Spek, 2003) and publCIF (Westrip, 2009)
;
_computing_structure_refinement 'SHELXTL-NT (Sheldrick, 2008)'
_computing_structure_solution 'SHELXTL-NT (Sheldrick, 2008)'
_diffrn_ambient_temperature 293(2)
_diffrn_detector_area_resol_mean 8.3
_diffrn_measured_fraction_theta_full 0.992
_diffrn_measured_fraction_theta_max 0.992
_diffrn_measurement_device_type 'Bruker SMART APEX CCD area-detector'
_diffrn_measurement_method '\f and \w'
_diffrn_radiation_monochromator graphite
_diffrn_radiation_source 'fine-focus sealed tube'
_diffrn_radiation_type MoK\a
_diffrn_radiation_wavelength 0.71073
_diffrn_reflns_av_R_equivalents 0.0278
_diffrn_reflns_av_sigmaI/netI 0.0310
_diffrn_reflns_limit_h_max 4
_diffrn_reflns_limit_h_min -3
_diffrn_reflns_limit_k_max 12
_diffrn_reflns_limit_k_min -14
_diffrn_reflns_limit_l_max 17
_diffrn_reflns_limit_l_min -17
_diffrn_reflns_number 3196
_diffrn_reflns_theta_full 24.99
_diffrn_reflns_theta_max 24.99
_diffrn_reflns_theta_min 2.16
_diffrn_standards_number 0
_exptl_absorpt_coefficient_mu 0.146
_exptl_absorpt_correction_T_max 0.968
_exptl_absorpt_correction_T_min 0.947
_exptl_absorpt_correction_type multi-scan
_exptl_absorpt_process_details '(SADABS; Sheldrick, 1996)'
_exptl_crystal_colour colorless
_exptl_crystal_density_diffrn 1.552
_exptl_crystal_density_method 'not measured'
_exptl_crystal_description block
_exptl_crystal_F_000 320
_exptl_crystal_size_max 0.37
_exptl_crystal_size_mid 0.35
_exptl_crystal_size_min 0.22
_refine_diff_density_max 0.139
_refine_diff_density_min -0.176
_refine_ls_extinction_method none
_refine_ls_goodness_of_fit_ref 1.150
_refine_ls_hydrogen_treatment mixed
_refine_ls_matrix_type full
_refine_ls_number_parameters 106
_refine_ls_number_reflns 1190
_refine_ls_number_restraints 2
_refine_ls_restrained_S_all 1.149
_refine_ls_R_factor_all 0.0655
_refine_ls_R_factor_gt 0.0557
_refine_ls_shift/su_max 0.000
_refine_ls_shift/su_mean 0.000
_refine_ls_structure_factor_coef Fsqd
_refine_ls_weighting_details 'calc w=1/[\s^2^(Fo^2^)+(0.0442P)^2^+0.2673P] where P=(Fo^2^+2Fc^2^)/3'
_refine_ls_weighting_scheme calc
_refine_ls_wR_factor_gt 0.1213
_refine_ls_wR_factor_ref 0.1271
_reflns_number_gt 1012
_reflns_number_total 1190
_reflns_threshold_expression I>2\s(I)
_cod_data_source_file hb2865.cif
_cod_data_source_block I
_cod_depositor_comments
;
The following automatic conversions were performed:
'_symmetry_cell_setting' value 'Monoclinic' changed to 'monoclinic'
according to '/home/saulius/struct/CIF-dictionaries/cif_core.dic'
dictionary named 'cif_core.dic' version 2.4.1 from 2010-06-29.

Automatic conversion script
Id: cif_fix_enum 1527 2010-12-29 10:47:43Z saulius 

The following automatic conversions were performed:

'_symmetry_cell_setting' value 'Monoclinic' changed to 'monoclinic'
according to /home/saulius/struct/CIF-dictionaries/cif_core.dic
dictionary named 'cif_core.dic' version 2.4.1 from 2010-06-29.

Automatic conversion script
Id: cif_fix_values 1715 2011-07-08 13:25:40Z adriana 
;
_cod_original_sg_symbol_H-M 'P 21/n'
_cod_database_code 2220502
_cod_database_fobs_code 2220502

loop_
_symmetry_equiv_pos_as_xyz
'x, y, z'
'-x+1/2, y+1/2, -z+1/2'
'-x, -y, -z'
'x-1/2, -y-1/2, z-1/2'

loop_
_atom_site_type_symbol
_atom_site_label
_atom_site_fract_x
_atom_site_fract_y
_atom_site_fract_z
_atom_site_U_iso_or_equiv
_atom_site_adp_type
_atom_site_calc_flag
_atom_site_refinement_flags
_atom_site_occupancy
_atom_site_disorder_assembly
_atom_site_disorder_group
B B1 0.7704(8) 0.4548(2) 0.62567(18) 0.0452(7) Uani d . 1 . .
O O1 0.6825(6) 0.38623(15) 0.55419(13) 0.0695(6) Uani d D 1 . .
H H1 0.748(9) 0.3215(9) 0.562(2) 0.104 Uiso d D 1 . .
O O2 0.6880(6) 0.55977(14) 0.61557(12) 0.0630(6) Uani d D 1 . .
H H2 0.593(8) 0.577(3) 0.5632(10) 0.094 Uiso d D 1 . .
F F1 1.0385(5) 0.23728(11) 0.67473(11) 0.0768(6) Uani d . 1 . .
F F2 1.4329(5) 0.33016(14) 0.97634(10) 0.0822(6) Uani d . 1 . .
C C1 0.9591(6) 0.41789(18) 0.72069(15) 0.0424(6) Uani d . 1 . .
C C2 1.0796(7) 0.31430(18) 0.74175(16) 0.0470(6) Uani d . 1 . .
C C3 1.2380(7) 0.2819(2) 0.82553(17) 0.0539(7) Uani d . 1 . .
H H3 1.3138 0.2109 0.8363 0.065 Uiso calc R 1 . .
C C4 1.2785(7) 0.3593(2) 0.89223(17) 0.0547(7) Uani d . 1 . .
C C5 1.1696(8) 0.4640(2) 0.87828(17) 0.0586(7) Uani d . 1 . .
H H5 1.2013 0.5150 0.9251 0.070 Uiso calc R 1 . .
C C6 1.0119(7) 0.49169(19) 0.79282(16) 0.0498(6) Uani d . 1 . .
H H6 0.9371 0.5628 0.7827 0.060 Uiso calc R 1 . .

loop_
_atom_site_aniso_label
_atom_site_aniso_U_11
_atom_site_aniso_U_22
_atom_site_aniso_U_33
_atom_site_aniso_U_12
_atom_site_aniso_U_13
_atom_site_aniso_U_23
B1 0.0451(16) 0.0425(15) 0.0471(16) -0.0009(12) -0.0005(12) 0.0033(12)
O1 0.1000(17) 0.0484(11) 0.0540(11) 0.0158(10) -0.0241(10) -0.0009(9)
O2 0.0850(15) 0.0441(10) 0.0552(11) 0.0087(9) -0.0172(10) 0.0048(8)
F1 0.1192(15) 0.0456(9) 0.0602(10) 0.0151(9) -0.0187(9) -0.0046(7)
F2 0.1070(14) 0.0804(12) 0.0527(10) -0.0120(10) -0.0262(9) 0.0181(8)
C1 0.0383(13) 0.0412(13) 0.0473(13) -0.0039(10) 0.0019(10) 0.0048(10)
C2 0.0523(16) 0.0410(13) 0.0467(13) -0.0017(11) 0.0001(11) 0.0008(10)
C3 0.0584(17) 0.0449(14) 0.0564(15) 0.0002(12) -0.0053(13) 0.0124(12)
C4 0.0579(17) 0.0613(17) 0.0426(13) -0.0099(13) -0.0075(12) 0.0135(12)
C5 0.0696(19) 0.0552(16) 0.0489(14) -0.0109(13) -0.0058(13) -0.0020(12)
C6 0.0559(16) 0.0399(13) 0.0522(14) -0.0011(11) -0.0011(12) 0.0029(11)

loop_
_atom_type_symbol
_atom_type_description
_atom_type_scat_dispersion_real
_atom_type_scat_dispersion_imag
_atom_type_scat_source
C C 0.0033 0.0016 'International Tables Vol C Tables 4.2.6.8 and 6.1.1.4'
H H 0.0000 0.0000 'International Tables Vol C Tables 4.2.6.8 and 6.1.1.4'
B B 0.0013 0.0007 'International Tables Vol C Tables 4.2.6.8 and 6.1.1.4'
O O 0.0106 0.0060 'International Tables Vol C Tables 4.2.6.8 and 6.1.1.4'
F F 0.0171 0.0103 'International Tables Vol C Tables 4.2.6.8 and 6.1.1.4'

loop_
_geom_angle_atom_site_label_1
_geom_angle_atom_site_label_2
_geom_angle_atom_site_label_3
_geom_angle_site_symmetry_1
_geom_angle_site_symmetry_3
_geom_angle
_geom_angle_publ_flag
O2 B1 O1 . . 118.7(2) ?
O2 B1 C1 . . 117.4(2) ?
O1 B1 C1 . . 123.8(2) ?
B1 O1 H1 . . 116(2) ?
B1 O2 H2 . . 115(2) ?
C2 C1 C6 . . 114.6(2) ?
C2 C1 B1 . . 125.3(2) ?
C6 C1 B1 . . 120.1(2) ?
F1 C2 C3 . . 116.7(2) ?
F1 C2 C1 . . 118.2(2) ?
C3 C2 C1 . . 125.1(2) ?
C4 C3 C2 . . 116.4(2) ?
C4 C3 H3 . . 121.8 ?
C2 C3 H3 . . 121.8 ?
F2 C4 C3 . . 118.1(2) ?
F2 C4 C5 . . 118.8(2) ?
C3 C4 C5 . . 123.0(2) ?
C4 C5 C6 . . 117.9(2) ?
C4 C5 H5 . . 121.0 ?
C6 C5 H5 . . 121.0 ?
C5 C6 C1 . . 122.9(2) ?
C5 C6 H6 . . 118.5 ?
C1 C6 H6 . . 118.5 ?

loop_
_geom_bond_atom_site_label_1
_geom_bond_atom_site_label_2
_geom_bond_site_symmetry_2
_geom_bond_distance
_geom_bond_publ_flag
B1 O2 . 1.338(3) ?
B1 O1 . 1.361(3) ?
B1 C1 . 1.566(3) ?
O1 H1 . 0.841(15) ?
O2 H2 . 0.841(15) ?
F1 C2 . 1.364(3) ?
F2 C4 . 1.358(3) ?
C1 C2 . 1.382(3) ?
C1 C6 . 1.394(3) ?
C2 C3 . 1.370(3) ?
C3 C4 . 1.363(4) ?
C3 H3 . 0.93 ?
C4 C5 . 1.366(4) ?
C5 C6 . 1.374(3) ?
C5 H5 . 0.93 ?
C6 H6 . 0.93 ?

loop_
_geom_hbond_atom_site_label_D
_geom_hbond_atom_site_label_H
_geom_hbond_atom_site_label_A
_geom_hbond_site_symmetry_A
_geom_hbond_distance_DH
_geom_hbond_distance_HA
_geom_hbond_distance_DA
_geom_hbond_angle_DHA
O1 H1 F1 . 0.841(15) 2.16(3) 2.799(3) 133(2)
O1 H1 F2 4_565 0.841(15) 2.39(2) 3.086(3) 140(3)
O2 H2 O1 3_666 0.841(19) 1.97(2) 2.809(3) 174(3)

loop_
_geom_torsion_atom_site_label_1
_geom_torsion_atom_site_label_2
_geom_torsion_atom_site_label_3
_geom_torsion_atom_site_label_4
_geom_torsion_site_symmetry_1
_geom_torsion_site_symmetry_2
_geom_torsion_site_symmetry_3
_geom_torsion_site_symmetry_4
_geom_torsion
_geom_torsion_publ_flag
O2 B1 C1 C2 . . . . -176.5(2) ?
O1 B1 C1 C2 . . . . 4.5(4) ?
O2 B1 C1 C6 . . . . 4.6(4) ?
O1 B1 C1 C6 . . . . -174.5(2) ?
C6 C1 C2 F1 . . . . -179.9(2) ?
B1 C1 C2 F1 . . . . 1.1(4) ?
C6 C1 C2 C3 . . . . 0.4(4) ?
B1 C1 C2 C3 . . . . -178.6(2) ?
F1 C2 C3 C4 . . . . 180.0(2) ?
C1 C2 C3 C4 . . . . -0.3(4) ?
C2 C3 C4 F2 . . . . 179.7(2) ?
C2 C3 C4 C5 . . . . 0.0(4) ?
F2 C4 C5 C6 . . . . -179.6(2) ?
C3 C4 C5 C6 . . . . 0.1(4) ?
C4 C5 C6 C1 . . . . 0.0(4) ?
C2 C1 C6 C5 . . . . -0.3(4) ?
B1 C1 C6 C5 . . . . 178.8(2) ?

loop_
_cod_related_entry_id
_cod_related_entry_database
_cod_related_entry_code
1 ChemSpider 2016086
